data_2215314
loop_
_publ_author_name
'Stocksdale, Mark G.'
'Margaret K. Padgitt'
'Berg, Michael A. G.'
'Slebodnick, Carla'

_publ_section_title
;
 (<i>S</i>)-(2,2-Dimethyl-5-oxo-1,3-dioxolan-4-yl)acetic acid
;
_journal_coeditor_code ZL2053
_journal_issue 9
_journal_name_full 'Acta Crystallographica Section E'
_journal_page_first o3767
_journal_page_last o3768
_journal_paper_doi 10.1107/S1600536807038317
_journal_volume 63
_journal_year 2007
_chemical_formula_iupac 'C7 H10 O5'
_chemical_formula_moiety 'C7 H10 O5'
_chemical_formula_sum 'C7 H10 O5'
_chemical_formula_weight 174.15
_chemical_name_systematic
;
(<i>S</i>)-(2,2-Dimethyl-5-oxo-1,3-dioxolan-4-yl)acetic acid
;
_space_group_IT_number 4
_symmetry_cell_setting monoclinic
_symmetry_space_group_name_Hall 'P 2yb'
_symmetry_space_group_name_H-M 'P 1 21 1'
_audit_creation_method 'WinGX routine CIF_UPDATE'
_cell_angle_alpha 90
_cell_angle_beta 94.20(2)
_cell_angle_gamma 90
_cell_formula_units_Z 2
_cell_length_a 5.2406(11)
_cell_length_b 7.8236(14)
_cell_length_c 9.718(2)
_cell_measurement_reflns_used 1522
_cell_measurement_temperature 100(2)
_cell_measurement_theta_max 57.71
_cell_measurement_theta_min 4.41
_cell_volume 397.37(14)
_computing_cell_refinement 'CrysAlisRED (Oxford Diffraction, 2004)'
_computing_data_collection 'CrysAlisCCD (Oxford Diffraction, 2004)'
_computing_data_reduction CrysAlisRED
_computing_molecular_graphics 'ORTEP-3 (Farrugia, 1997)'
_computing_publication_material 'WinGX (Farrugia, 1999)'
_computing_structure_refinement 'SHELXL97 (Sheldrick, 1997)'
_computing_structure_solution 'SIR92 (Altomare <i>et al.</i>,  1993)'
_diffrn_measured_fraction_theta_full 0.999
_diffrn_measured_fraction_theta_max 0.99
_diffrn_measurement_device \k-geometry
_diffrn_measurement_device_type 'Oxford Diffraction Gemini Ultra'
_diffrn_measurement_method '\f and \w'
_diffrn_radiation_type CuK\a
_diffrn_radiation_wavelength 1.54184
_diffrn_reflns_av_R_equivalents 0.0412
_diffrn_reflns_limit_h_max 6
_diffrn_reflns_limit_h_min -6
_diffrn_reflns_limit_k_max 9
_diffrn_reflns_limit_k_min -8
_diffrn_reflns_limit_l_max 11
_diffrn_reflns_limit_l_min -11
_diffrn_reflns_number 7654
_diffrn_reflns_theta_full 62.9
_diffrn_reflns_theta_max 63.06
_diffrn_reflns_theta_min 4.56
_diffrn_standards_decay_% <2%
_diffrn_standards_interval_count 50
_diffrn_standards_number 2
_exptl_absorpt_coefficient_mu 1.085
_exptl_absorpt_correction_T_max 0.89135
_exptl_absorpt_correction_T_min 0.76166
_exptl_absorpt_correction_type analytical
_exptl_absorpt_process_details '(CrysAlisRED; Oxford Diffraction, 2004)'
_exptl_crystal_colour colourless
_exptl_crystal_density_diffrn 1.455
_exptl_crystal_density_method 'not measured'
_exptl_crystal_description prism
_exptl_crystal_F_000 184
_exptl_crystal_size_max 0.28
_exptl_crystal_size_mid 0.19
_exptl_crystal_size_min 0.12
_refine_diff_density_max 0.137
_refine_diff_density_min -0.2
_refine_ls_abs_structure_details 'Flack (1983), with 575 Friedel pairs'
_refine_ls_abs_structure_Flack 0.00(18)
_refine_ls_extinction_method none
_refine_ls_goodness_of_fit_ref 1.132
_refine_ls_hydrogen_treatment mixed
_refine_ls_matrix_type full
_refine_ls_number_parameters 115
_refine_ls_number_reflns 1262
_refine_ls_number_restraints 1
_refine_ls_restrained_S_all 1.131
_refine_ls_R_factor_gt 0.0253
_refine_ls_shift/su_max 0
_refine_ls_structure_factor_coef Fsqd
_refine_ls_weighting_details 'calc w = 1/[\s^2^(Fo^2^)+(0.0398P)^2^+0.0537P] where P=(Fo^2^+2Fc^2^)/3'
_refine_ls_weighting_scheme calc
_refine_ls_wR_factor_ref 0.0643
_reflns_number_gt 1213
_reflns_number_total 1262
_reflns_threshold_expression I>2\s(I)
_cod_data_source_file zl2053.cif
_cod_data_source_block I
_cod_depositor_comments
;
The following automatic conversions were performed:
'_geom_torsion_publ_flag' value 'Y' changed to 'y' according to
'/home/saulius/struct/CIF-dictionaries/cif_core.dic' dictionary named
'cif_core.dic' version 2.4.1 from 2010-06-29 (5
times).

'_geom_hbond_publ_flag' value 'Y' changed to 'y' according to
'/home/saulius/struct/CIF-dictionaries/cif_core.dic' dictionary named
'cif_core.dic' version 2.4.1 from 2010-06-29.

Automatic conversion script
Id: cif_fix_enum 1527 2010-12-29 10:47:43Z saulius 

The following automatic conversions were performed:

'_geom_torsion_publ_flag' value 'Y' changed to 'y' according to
/home/saulius/struct/CIF-dictionaries/cif_core.dic dictionary named
'cif_core.dic' version 2.4.1 from 2010-06-29 (5
times).

'_geom_hbond_publ_flag' value 'Y' changed to 'y' according
to /home/saulius/struct/CIF-dictionaries/cif_core.dic dictionary
named 'cif_core.dic' version 2.4.1 from 2010-06-29.

Automatic conversion script
Id: cif_fix_values 1715 2011-07-08 13:25:40Z adriana 
;
_cod_original_sg_symbol_H-M 'P 21'
_cod_database_code 2215314
_cod_database_fobs_code 2215314

loop_
_symmetry_equiv_pos_as_xyz
'x, y, z'
'-x, y+1/2, -z'

loop_
_atom_site_type_symbol
_atom_site_label
_atom_site_fract_x
_atom_site_fract_y
_atom_site_fract_z
_atom_site_U_iso_or_equiv
_atom_site_adp_type
_atom_site_calc_flag
_atom_site_refinement_flags
_atom_site_occupancy
C C1 0.6680(3) 0.1093(2) 0.21710(16) 0.0198(3) Uani d . 1
C C2 0.9076(3) 0.1467(2) 0.30831(18) 0.0192(4) Uani d . 1
H H2 1.0549 0.0825 0.2736 0.023 Uiso calc R 1
C C3 0.8910(3) 0.1093(2) 0.46061(15) 0.0205(3) Uani d . 1
H H3A 0.8504 -0.0131 0.4729 0.025 Uiso calc R 1
H H3B 1.0587 0.1326 0.5108 0.025 Uiso calc R 1
C C4 0.6886(3) 0.2171(2) 0.52035(17) 0.0195(3) Uani d . 1
C C5 0.8131(3) 0.3752(2) 0.16201(16) 0.0193(3) Uani d . 1
C C6 0.9868(3) 0.3752(2) 0.04477(16) 0.0245(4) Uani d . 1
H H6A 1.1133 0.467 0.0589 0.037 Uiso calc R 1
H H6B 0.8849 0.3937 -0.0426 0.037 Uiso calc R 1
H H6C 1.075 0.265 0.0419 0.037 Uiso calc R 1
C C7 0.6774(3) 0.5421(2) 0.18230(17) 0.0248(4) Uani d . 1
H H7A 0.5539 0.5277 0.2525 0.037 Uiso calc R 1
H H7B 0.5871 0.5774 0.095 0.037 Uiso calc R 1
H H7C 0.8027 0.6298 0.2126 0.037 Uiso calc R 1
O O1 0.61925(19) 0.24126(16) 0.13314(10) 0.0207(3) Uani d . 1
O O2 0.5412(2) -0.02001(15) 0.21109(12) 0.0264(3) Uani d . 1
O O3 0.4856(2) 0.25122(18) 0.45951(10) 0.0276(3) Uani d . 1
O O4 0.7556(2) 0.26832(15) 0.64876(11) 0.0232(3) Uani d . 1
O O5 0.9441(2) 0.32571(14) 0.28877(12) 0.0201(3) Uani d . 1
H H41 0.623(5) 0.326(3) 0.679(2) 0.046(7) Uiso d . 1

loop_
_atom_site_aniso_label
_atom_site_aniso_U_11
_atom_site_aniso_U_22
_atom_site_aniso_U_33
_atom_site_aniso_U_12
_atom_site_aniso_U_13
_atom_site_aniso_U_23
C1 0.0251(8) 0.0160(8) 0.0188(7) -0.0001(7) 0.0058(6) -0.0011(6)
C2 0.0230(7) 0.0129(9) 0.0220(8) 0.0007(6) 0.0028(6) 0.0007(7)
C3 0.0229(8) 0.0159(8) 0.0224(8) 0.0001(7) 0.0008(6) 0.0019(6)
C4 0.0233(8) 0.0136(8) 0.0218(7) -0.0048(6) 0.0027(6) 0.0029(6)
C5 0.0208(7) 0.0146(9) 0.0220(8) -0.0030(6) -0.0016(6) 0.0011(6)
C6 0.0264(8) 0.0228(9) 0.0241(8) -0.0001(7) 0.0015(7) 0.0005(7)
C7 0.0299(8) 0.0186(9) 0.0257(8) 0.0033(7) 0.0013(7) 0.0005(7)
O1 0.0237(6) 0.0172(5) 0.0208(5) -0.0038(5) -0.0008(4) 0.0017(5)
O2 0.0357(6) 0.0187(6) 0.0249(6) -0.0088(5) 0.0027(5) -0.0004(5)
O3 0.0218(6) 0.0343(7) 0.0263(6) 0.0046(6) -0.0001(5) -0.0022(6)
O4 0.0263(6) 0.0212(7) 0.0220(5) 0.0004(5) 0.0015(4) -0.0034(5)
O5 0.0242(6) 0.0139(6) 0.0214(5) -0.0028(4) -0.0030(4) 0.0017(4)

loop_
_atom_type_symbol
_atom_type_description
_atom_type_scat_dispersion_real
_atom_type_scat_dispersion_imag
_atom_type_scat_source
C C 0.0181 0.0091 'International Tables Vol C Tables 4.2.6.8 and 6.1.1.4'
H H 0 0 'International Tables Vol C Tables 4.2.6.8 and 6.1.1.4'
O O 0.0492 0.0322 'International Tables Vol C Tables 4.2.6.8 and 6.1.1.4'

loop_
_geom_angle_atom_site_label_1
_geom_angle_atom_site_label_2
_geom_angle_atom_site_label_3
_geom_angle
O2 C1 O1 122.66(14)
O2 C1 C2 128.34(15)
O1 C1 C2 108.89(13)
O5 C2 C1 103.03(14)
O5 C2 C3 109.67(14)
C1 C2 C3 115.47(13)
O5 C2 H2 109.5
C1 C2 H2 109.5
C3 C2 H2 109.5
C4 C3 C2 111.14(13)
C4 C3 H3A 109.4
C2 C3 H3A 109.4
C4 C3 H3B 109.4
C2 C3 H3B 109.4
H3A C3 H3B 108
O3 C4 O4 123.61(16)
O3 C4 C3 123.72(15)
O4 C4 C3 112.65(13)
O5 C5 O1 104.73(12)
O5 C5 C7 109.01(12)
O1 C5 C7 108.44(12)
O5 C5 C6 112.02(12)
O1 C5 C6 107.58(12)
C7 C5 C6 114.54(14)
C5 C6 H6A 109.5
C5 C6 H6B 109.5
H6A C6 H6B 109.5
C5 C6 H6C 109.5
H6A C6 H6C 109.5
H6B C6 H6C 109.5
C5 C7 H7A 109.5
C5 C7 H7B 109.5
H7A C7 H7B 109.5
C5 C7 H7C 109.5
H7A C7 H7C 109.5
H7B C7 H7C 109.5
C1 O1 C5 109.70(11)
C4 O4 H41 107.5(15)
C5 O5 C2 108.79(13)

loop_
_geom_bond_atom_site_label_1
_geom_bond_atom_site_label_2
_geom_bond_distance
C1 O2 1.209(2)
C1 O1 1.329(2)
C1 C2 1.512(2)
C2 O5 1.4281(18)
C2 C3 1.518(2)
C2 H2 1
C3 C4 1.505(2)
C3 H3A 0.99
C3 H3B 0.99
C4 O3 1.208(2)
C4 O4 1.333(2)
C5 O5 1.4196(19)
C5 O1 1.4720(19)
C5 C7 1.507(2)
C5 C6 1.510(2)
C6 H6A 0.98
C6 H6B 0.98
C6 H6C 0.98
C7 H7A 0.98
C7 H7B 0.98
C7 H7C 0.98
O4 H41 0.89(3)

loop_
_geom_hbond_atom_site_label_D
_geom_hbond_atom_site_label_H
_geom_hbond_atom_site_label_A
_geom_hbond_site_symmetry_A
_geom_hbond_distance_DH
_geom_hbond_distance_HA
_geom_hbond_distance_DA
_geom_hbond_angle_DHA
_geom_hbond_publ_flag
O4 H41 O2 2_656 0.89(3) 1.86(3) 2.7067(16) 156(2) y

loop_
_geom_torsion_atom_site_label_1
_geom_torsion_atom_site_label_2
_geom_torsion_atom_site_label_3
_geom_torsion_atom_site_label_4
_geom_torsion
_geom_torsion_publ_flag
O2 C1 C2 O5 -169.91(16) ?
O1 C1 C2 O5 13.89(17) y
O2 C1 C2 C3 -50.4(2) ?
O1 C1 C2 C3 133.42(15) ?
O5 C2 C3 C4 54.09(17) y
C1 C2 C3 C4 -61.72(19) y
C2 C3 C4 O3 38.3(2) y
C2 C3 C4 O4 -142.86(14) ?
O2 C1 O1 C5 -177.52(14) ?
C2 C1 O1 C5 -1.06(17) y
O5 C5 O1 C1 -12.36(15) ?
C7 C5 O1 C1 -128.64(13) ?
C6 C5 O1 C1 106.97(14) ?
O1 C5 O5 C2 21.49(15) ?
C7 C5 O5 C2 137.37(14) ?
C6 C5 O5 C2 -94.81(15) ?
C1 C2 O5 C5 -21.72(15) ?
C3 C2 O5 C5 -145.19(12) ?

loop_
_cod_related_entry_id
_cod_related_entry_database
_cod_related_entry_code
1 ChemSpider 556968
